data_7118881
loop_
_publ_author_name
'O'Connor, Alice E'
'Mirzadeh, Nedaossadat'
'Bhargava, Suresh K.'
'Easun, Timothy L.'
'Schr\"oder, Martin'
'Blake, Alexander J.'

_publ_section_title
;
 Aurophilicity under pressure: a combined crystallographic and in situ
 spectroscopic study.
;
_journal_issue 41
_journal_name_full 'Chemical communications (Cambridge, England)'
_journal_page_first 6769
_journal_page_last 6772
_journal_paper_doi 10.1039/c6cc00923a
_journal_volume 52
_journal_year 2016
_chemical_formula_moiety 'C30 H24 Au2 Cl2 P2'
_chemical_formula_sum 'C30 H24 Au2 Cl2 P2'
_chemical_formula_weight 911.26
_space_group_crystal_system monoclinic
_space_group_IT_number 15
_space_group_name_Hall '-C 2yc'
_space_group_name_H-M_alt 'C 1 2/c 1'
_symmetry_space_group_name_Hall '-C 2yc'
_symmetry_space_group_name_H-M 'C 1 2/c 1'
_atom_sites_solution_hydrogens geom
_atom_sites_solution_primary direct
_audit_creation_date 2015-02-19
_audit_creation_method
;
Olex2 1.2
(compiled 2014.11.28 svn.r3106 for OlexSys, GUI svn.r4959)
;
_audit_update_record
;
2015-10-06 deposited with the CCDC.
2016-03-11 downloaded from the CCDC.
;
_cell_angle_alpha 90
_cell_angle_beta 103.959(4)
_cell_angle_gamma 90
_cell_formula_units_Z 4
_cell_length_a 16.5181(4)
_cell_length_b 12.7957(5)
_cell_length_c 10.9986(5)
_cell_measurement_reflns_used 4015
_cell_measurement_temperature 293.15
_cell_measurement_theta_max 27.2190
_cell_measurement_theta_min 2.0170
_cell_volume 2256.02(15)
_computing_cell_refinement
;
CrysAlisPro, Agilent Technologies,
Version 1.171.37.34 (release 22-05-2014 CrysAlis171 .NET)
(compiled May 22 2014,16:03:01)
;
_computing_data_collection
;
CrysAlisPro, Agilent Technologies,
Version 1.171.37.34 (release 22-05-2014 CrysAlis171 .NET)
(compiled May 22 2014,16:03:01)
;
_computing_data_reduction
;
CrysAlisPro, Agilent Technologies,
Version 1.171.37.34 (release 22-05-2014 CrysAlis171 .NET)
(compiled May 22 2014,16:03:01)
;
_computing_molecular_graphics 'Olex2 (Dolomanov et al., 2009)'
_computing_publication_material 'Olex2 (Dolomanov et al., 2009)'
_computing_structure_refinement 'ShelXL (Sheldrick, 2008)'
_computing_structure_solution 'ShelXT (Sheldrick, 2008)'
_diffrn_ambient_temperature 293.15
_diffrn_detector 'CCD area detector'
_diffrn_detector_area_resol_mean 16.1592
_diffrn_detector_type 'Agilent Diffraction Eos detector'
_diffrn_measured_fraction_theta_full 0.473
_diffrn_measured_fraction_theta_max 0.427
_diffrn_measurement_details
;
  1 omega    4.00   70.00   1.0000   20.0000
omega____ theta____ kappa____ phi______ frames
    -       26.4870    0.0000  150.0000 66

  2 omega   -3.00   57.00   1.0000   20.0000
omega____ theta____ kappa____ phi______ frames
    -       26.4870  -53.0000   17.0000 60

  3 omega  -49.00  -16.00   1.0000   20.0000
omega____ theta____ kappa____ phi______ frames
    -       26.4870  134.0000  123.0000 33

  4 omega  -30.00   25.00   1.0000   20.0000
omega____ theta____ kappa____ phi______ frames
    -       26.4870   39.0000  -12.0000 55

  5 omega  -25.00   33.00   1.0000   20.0000
omega____ theta____ kappa____ phi______ frames
    -       26.4870   13.0000   -3.0000 58

  6 omega   13.00   74.00   1.0000   20.0000
omega____ theta____ kappa____ phi______ frames
    -       26.4874  -97.0000 -143.0000 61

  7 omega  -28.00    2.00   1.0000   20.0000
omega____ theta____ kappa____ phi______ frames
    -       26.4870   97.0000  -35.0000 30

  8 omega  -57.00    4.00   1.0000   20.0000
omega____ theta____ kappa____ phi______ frames
    -      -28.0500   53.0000  -17.0000 61

  9 omega  -12.00   15.00   1.0000   20.0000
omega____ theta____ kappa____ phi______ frames
    -      -28.0500  -81.0000   29.0000 27

 10 omega   -4.00   26.00   1.0000   20.0000
omega____ theta____ kappa____ phi______ frames
    -      -28.0500  -97.0000   35.0000 30

 11 omega  -22.00   13.00   1.0000   20.0000
omega____ theta____ kappa____ phi______ frames
    -      -28.0500  -53.0000   17.0000 35

 12 omega   -6.00   27.00   1.0000   20.0000
omega____ theta____ kappa____ phi______ frames
    -      -28.0500  -97.0000 -143.0000 33

 13 omega  -20.00   11.00   1.0000   20.0000
omega____ theta____ kappa____ phi______ frames
    -       26.4870   81.0000  151.0000 31

 14 omega   -6.00   62.00   1.0000   20.0000
omega____ theta____ kappa____ phi______ frames
    -       26.4870  -37.0000 -180.0000 68

 15 omega  -29.00    2.00   1.0000   20.0000
omega____ theta____ kappa____ phi______ frames
    -       26.4870   97.0000  -35.0000 31

 16 omega   16.00   70.00   1.0000   20.0000
omega____ theta____ kappa____ phi______ frames
    -       26.4870 -114.0000   44.0000 54

 17 omega  -52.00   17.00   1.0000   20.0000
omega____ theta____ kappa____ phi______ frames
    -      -28.0500   39.0000  167.0000 69

 18 omega  -25.00   29.00   1.0000   20.0000
omega____ theta____ kappa____ phi______ frames
    -      -28.0500  -39.0000   12.0000 54

 19 omega  -28.00   28.00   1.0000   20.0000
omega____ theta____ kappa____ phi______ frames
    -      -28.0500  -39.0000 -167.0000 56

 20 omega    4.00   37.00   1.0000   20.0000
omega____ theta____ kappa____ phi______ frames
    -      -28.0500 -114.0000   44.0000 33
;
_diffrn_measurement_device '\k-geometry diffractometer'
_diffrn_measurement_device_type 'SuperNova, single source at offset, Eos'
_diffrn_measurement_method '\w scans'
_diffrn_orient_matrix_UB_11 0.0146546000
_diffrn_orient_matrix_UB_12 0.0338273000
_diffrn_orient_matrix_UB_13 -0.0411912000
_diffrn_orient_matrix_UB_21 -0.0152021000
_diffrn_orient_matrix_UB_22 -0.0350532000
_diffrn_orient_matrix_UB_23 -0.0502444000
_diffrn_orient_matrix_UB_31 -0.0388590000
_diffrn_orient_matrix_UB_32 0.0264451000
_diffrn_orient_matrix_UB_33 -0.0140647000
_diffrn_radiation_collimation 'focusing mirrors'
_diffrn_radiation_monochromator mirror
_diffrn_radiation_probe x-ray
_diffrn_radiation_type MoK\a
_diffrn_radiation_wavelength 0.71073
_diffrn_reflns_av_R_equivalents 0.0529
_diffrn_reflns_av_unetI/netI 0.0348
_diffrn_reflns_Laue_measured_fraction_full 0.473
_diffrn_reflns_Laue_measured_fraction_max 0.427
_diffrn_reflns_limit_h_max 19
_diffrn_reflns_limit_h_min -19
_diffrn_reflns_limit_k_max 14
_diffrn_reflns_limit_k_min -14
_diffrn_reflns_limit_l_max 11
_diffrn_reflns_limit_l_min -11
_diffrn_reflns_number 8880
_diffrn_reflns_point_group_measured_fraction_full 0.473
_diffrn_reflns_point_group_measured_fraction_max 0.427
_diffrn_reflns_theta_full 26.000
_diffrn_reflns_theta_max 27.936
_diffrn_reflns_theta_min 2.036
_diffrn_source 'microfocus sealed tube'
_diffrn_source_target Mo
_diffrn_source_type 'Agilent Diffraction microfocus tube'
_exptl_absorpt_coefficient_mu 13.393
_exptl_absorpt_correction_T_max 0.4308
_exptl_absorpt_correction_T_min 0.3684
_exptl_absorpt_correction_type multi-scan
_exptl_absorpt_process_details
;
SADABS-2008/1 (Bruker,2008) was used for absorption correction.
 wR2(int) was 0.0652 before and 0.0554 after correction. 
The Ratio of minimum to maximum transmission is 0.8552. 
The \l/2 correction factor is 0.0000.
;
_exptl_crystal_colour 'clear colourless'
_exptl_crystal_colour_lustre clear
_exptl_crystal_colour_primary colourless
_exptl_crystal_density_diffrn 2.683
_exptl_crystal_description plate
_exptl_crystal_F_000 1704
_exptl_crystal_size_max 0.073
_exptl_crystal_size_mid 0.05
_exptl_crystal_size_min 0.01
_refine_diff_density_max 0.763
_refine_diff_density_min -0.556
_refine_diff_density_rms 0.142
_refine_ls_extinction_method none
_refine_ls_goodness_of_fit_ref 1.095
_refine_ls_hydrogen_treatment constr
_refine_ls_matrix_type full
_refine_ls_number_parameters 163
_refine_ls_number_reflns 1159
_refine_ls_number_restraints 171
_refine_ls_restrained_S_all 1.034
_refine_ls_R_factor_all 0.0376
_refine_ls_R_factor_gt 0.0273
_refine_ls_shift/su_max 0.000
_refine_ls_shift/su_mean 0.000
_refine_ls_structure_factor_coef Fsqd
_refine_ls_weighting_details 'w=1/[\s^2^(Fo^2^)+(0.0259P)^2^+17.1442P] where P=(Fo^2^+2Fc^2^)/3'
_refine_ls_weighting_scheme calc
_refine_ls_wR_factor_gt 0.0577
_refine_ls_wR_factor_ref 0.0642
_reflns_Friedel_coverage 0.000
_reflns_number_gt 1007
_reflns_number_total 1159
_reflns_threshold_expression 'I > 2\s(I)'
_cod_data_source_file c6cc00923a2.cif
_cod_data_source_block 39-1kbar
_cod_depositor_comments
;
The following automatic conversions were performed:

'_diffrn_radiation_probe' value 'X-ray' changed to 'x-ray' according
to
/usr/data/users/saulius/crontab/automatic-downloads/rss-feeds/RSC/lib/dictionaries/cif_core.dic
dictionary named 'cif_core.dic' version 2.4.2 from 2011-04-26.

Automatic conversion script
Id: cif_fix_values 4268 2015-11-12 08:31:59Z antanas 

 Adding full bibliography for 7118875--7118888.cif.
;
_cod_original_cell_volume 2256.03(15)
_cod_database_code 7118881
_chemical_oxdiff_formula C30H24Au2Cl2P2
_chemical_oxdiff_usercomment 'digold-dichloride-5-new-PTM MeOH/EtOH-starting pressure 38 '
_shelx_space_group_comment
;
The symmetry employed for this shelxl refinement is uniquely defined
by the following loop, which should always be used as a source of
symmetry information in preference to the above space-group names.
They are only intended as comments.
;
_reflns_odcompleteness_completeness 45.68
_reflns_odcompleteness_iscentric 1
_reflns_odcompleteness_theta 26.32
_olex2_refinement_description
;
1. Fixed Uiso
 At 1.2 times of:
  All C(H) groups
2. Restrained distances
 C8-C7 \\sim C12-C7 \\sim C11-C12 \\sim C11-C10 \\sim C10-C9 \\sim C8-C9
 with sigma of 0.02
 C2-C1 \\sim C3-C2 \\sim C5-C4 \\sim C5-C6 \\sim C6-C1 \\sim C3-C4
 with sigma of 0.02
 C14-C13 \\sim C15_$1-C14
 with sigma of 0.02
 C15_$1-C14 \\sim C15_$1-C13_$1
 with sigma of 0.02
 C15_$1-C13_$1 \\sim C14_$1-C13_$1
 with sigma of 0.02
3. Rigid body (RIGU) restrains
 All non-hydrogen atoms
 with sigma for 1-2 distances of 0.004 and sigma for 1-3 distances of 0.004
4.a Aromatic/amide H refined with riding coordinates:
 C15(H15), C9(H9), C14(H14), C2(H2), C6(H6), C12(H12), C10(H10), C4(H4),
 C8(H8), C3(H3), C5(H5), C11(H11)
;
_shelx_shelxl_version_number 2014/7
_olex2_submission_special_instructions 'No special instructions were received'

loop_
_space_group_symop_operation_xyz
'x, y, z'
'-x, y, -z+1/2'
'x+1/2, y+1/2, z'
'-x+1/2, y+1/2, -z+1/2'
'-x, -y, -z'
'x, -y, z-1/2'
'-x+1/2, -y+1/2, -z'
'x+1/2, -y+1/2, z-1/2'

loop_
_atom_site_label
_atom_site_type_symbol
_atom_site_fract_x
_atom_site_fract_y
_atom_site_fract_z
_atom_site_U_iso_or_equiv
_atom_site_adp_type
_atom_site_occupancy
_atom_site_site_symmetry_order
_atom_site_calc_flag
_atom_site_refinement_flags_posn
_atom_site_refinement_flags_adp
Au1 Au 0.44054(2) 0.26607(3) 0.35573(4) 0.02503(15) Uani 1 1 d . U
Cl1 Cl 0.54579(14) 0.1670(2) 0.4696(3) 0.0380(8) Uani 1 1 d . U
P1 P 0.33711(14) 0.36537(18) 0.2509(2) 0.0208(6) Uani 1 1 d . U
C15 C 0.2836(5) 0.1953(6) 0.1084(9) 0.024(2) Uani 1 1 d D U
H15 H 0.3059 0.1587 0.1819 0.029 Uiso 1 1 calc R .
C9 C 0.3804(5) 0.6758(7) 0.2322(9) 0.026(2) Uani 1 1 d D U
H9 H 0.3668 0.7373 0.2678 0.031 Uiso 1 1 calc R .
C13 C 0.2896(5) 0.3031(6) 0.1071(8) 0.0188(19) Uani 1 1 d D U
C14 C 0.2551(5) 0.3582(7) -0.0015(7) 0.023(2) Uani 1 1 d D U
H14 H 0.2581 0.4307 -0.0023 0.028 Uiso 1 1 calc R .
C1 C 0.2497(5) 0.3946(6) 0.3173(8) 0.0203(18) Uani 1 1 d D U
C2 C 0.2474(5) 0.3657(7) 0.4365(8) 0.0237(19) Uani 1 1 d D U
H2 H 0.2932 0.3322 0.4875 0.028 Uiso 1 1 calc R .
C6 C 0.1799(5) 0.4430(7) 0.2406(9) 0.025(2) Uani 1 1 d D U
H6 H 0.1801 0.4606 0.1586 0.030 Uiso 1 1 calc R .
C7 C 0.3708(5) 0.4906(7) 0.2082(8) 0.0218(19) Uani 1 1 d D U
C12 C 0.4198(5) 0.4942(7) 0.1244(8) 0.0217(19) Uani 1 1 d D U
H12 H 0.4324 0.4330 0.0872 0.026 Uiso 1 1 calc R .
C10 C 0.4300(5) 0.6788(7) 0.1496(9) 0.027(2) Uani 1 1 d D U
H10 H 0.4505 0.7427 0.1298 0.032 Uiso 1 1 calc R .
C4 C 0.1117(6) 0.4359(7) 0.4057(9) 0.031(2) Uani 1 1 d D U
H4 H 0.0654 0.4509 0.4366 0.038 Uiso 1 1 calc R .
C8 C 0.3503(5) 0.5809(7) 0.2632(9) 0.026(2) Uani 1 1 d D U
H8 H 0.3168 0.5779 0.3201 0.032 Uiso 1 1 calc R .
C3 C 0.1787(5) 0.3856(6) 0.4811(9) 0.027(2) Uani 1 1 d D U
H3 H 0.1773 0.3652 0.5617 0.032 Uiso 1 1 calc R .
C5 C 0.1120(5) 0.4644(7) 0.2852(9) 0.030(2) Uani 1 1 d D U
H5 H 0.0661 0.4981 0.2348 0.036 Uiso 1 1 calc R .
C11 C 0.4503(6) 0.5884(7) 0.0949(9) 0.030(2) Uani 1 1 d D U
H11 H 0.4843 0.5912 0.0388 0.036 Uiso 1 1 calc R .

loop_
_atom_site_aniso_label
_atom_site_aniso_U_11
_atom_site_aniso_U_22
_atom_site_aniso_U_33
_atom_site_aniso_U_23
_atom_site_aniso_U_13
_atom_site_aniso_U_12
Au1 0.0246(2) 0.0242(3) 0.0260(3) 0.00095(14) 0.0055(2) 0.00224(14)
Cl1 0.0296(13) 0.043(2) 0.044(2) 0.0141(11) 0.0130(14) 0.0143(10)
P1 0.0227(12) 0.0209(17) 0.0199(19) -0.0010(8) 0.0072(12) 0.0004(9)
C15 0.035(5) 0.019(5) 0.019(6) 0.002(3) 0.008(5) 0.003(3)
C9 0.026(4) 0.024(5) 0.027(6) -0.003(3) 0.002(3) 0.002(3)
C13 0.018(4) 0.021(4) 0.020(5) -0.002(3) 0.011(3) -0.001(3)
C14 0.033(5) 0.012(5) 0.024(5) 0.002(3) 0.006(4) -0.001(3)
C1 0.023(3) 0.016(5) 0.023(4) -0.006(3) 0.007(3) -0.003(3)
C2 0.033(4) 0.017(5) 0.019(5) -0.003(3) 0.004(3) -0.007(3)
C6 0.028(4) 0.020(5) 0.027(6) -0.001(3) 0.009(3) -0.003(3)
C7 0.023(4) 0.022(4) 0.020(5) 0.000(3) 0.003(3) 0.000(3)
C12 0.024(4) 0.020(5) 0.022(5) -0.002(3) 0.006(3) 0.007(3)
C10 0.022(4) 0.023(5) 0.032(6) 0.003(3) 0.001(3) 0.002(3)
C4 0.031(4) 0.025(6) 0.045(6) -0.005(4) 0.020(4) -0.001(3)
C8 0.023(4) 0.025(5) 0.031(6) -0.004(3) 0.008(4) 0.000(3)
C3 0.040(4) 0.012(5) 0.032(5) -0.010(3) 0.016(4) -0.010(3)
C5 0.023(4) 0.025(6) 0.043(6) 0.001(4) 0.013(4) -0.002(3)
C11 0.029(4) 0.027(5) 0.032(6) 0.005(3) 0.005(4) 0.007(3)

loop_
_atom_type_symbol
_atom_type_description
_atom_type_scat_dispersion_real
_atom_type_scat_dispersion_imag
_atom_type_scat_source
C C 0.0033 0.0016 'International Tables Vol C Tables 4.2.6.8 and 6.1.1.4'
H H 0.0000 0.0000 'International Tables Vol C Tables 4.2.6.8 and 6.1.1.4'
Au Au -2.0133 8.8022 'International Tables Vol C Tables 4.2.6.8 and 6.1.1.4'
Cl Cl 0.1484 0.1585 'International Tables Vol C Tables 4.2.6.8 and 6.1.1.4'
P P 0.1023 0.0942 'International Tables Vol C Tables 4.2.6.8 and 6.1.1.4'

loop_
_geom_angle_atom_site_label_1
_geom_angle_atom_site_label_2
_geom_angle_atom_site_label_3
_geom_angle
_geom_angle_site_symmetry_1
P1 Au1 Cl1 177.92(11) .
C13 P1 Au1 109.0(3) .
C13 P1 C1 103.2(4) .
C13 P1 C7 105.4(4) .
C1 P1 Au1 120.0(3) .
C7 P1 Au1 113.5(3) .
C7 P1 C1 104.4(4) .
C13 C15 H15 119.8 .
C14 C15 H15 119.8 7
C14 C15 C13 120.4(7) 7
C10 C9 H9 120.1 .
C10 C9 C8 119.9(9) .
C8 C9 H9 120.1 .
C15 C13 P1 117.1(6) .
C15 C13 C14 120.0(7) .
C14 C13 P1 122.8(6) .
C15 C14 C13 119.5(8) 7
C15 C14 H14 120.2 7
C13 C14 H14 120.2 .
C2 C1 P1 122.6(6) .
C2 C1 C6 119.2(9) .
C6 C1 P1 118.1(7) .
C1 C2 H2 119.7 .
C3 C2 C1 120.7(8) .
C3 C2 H2 119.7 .
C1 C6 H6 119.8 .
C5 C6 C1 120.3(9) .
C5 C6 H6 119.8 .
C12 C7 P1 118.6(6) .
C12 C7 C8 120.9(9) .
C8 C7 P1 120.5(8) .
C7 C12 H12 120.0 .
C7 C12 C11 119.9(8) .
C11 C12 H12 120.0 .
C9 C10 H10 119.5 .
C9 C10 C11 120.9(9) .
C11 C10 H10 119.5 .
C3 C4 H4 119.5 .
C3 C4 C5 121.1(10) .
C5 C4 H4 119.5 .
C9 C8 H8 120.5 .
C7 C8 C9 118.9(10) .
C7 C8 H8 120.5 .
C2 C3 C4 119.3(9) .
C2 C3 H3 120.3 .
C4 C3 H3 120.3 .
C6 C5 C4 119.4(9) .
C6 C5 H5 120.3 .
C4 C5 H5 120.3 .
C12 C11 C10 119.4(10) .
C12 C11 H11 120.3 .
C10 C11 H11 120.3 .

loop_
_geom_bond_atom_site_label_1
_geom_bond_atom_site_label_2
_geom_bond_distance
_geom_bond_site_symmetry_2
Au1 Cl1 2.269(2) .
Au1 P1 2.216(2) .
P1 C13 1.776(9) .
P1 C1 1.807(10) .
P1 C7 1.795(10) .
C15 H15 0.9300 .
C15 C13 1.383(10) .
C15 C14 1.377(9) 7
C9 H9 0.9300 .
C9 C10 1.363(11) .
C9 C8 1.386(10) .
C13 C14 1.386(9) .
C14 C15 1.377(9) 7
C14 H14 0.9300 .
C1 C2 1.372(10) .
C1 C6 1.398(9) .
C2 H2 0.9300 .
C2 C3 1.364(10) .
C6 H6 0.9300 .
C6 C5 1.356(11) .
C7 C12 1.366(10) .
C7 C8 1.384(10) .
C12 H12 0.9300 .
C12 C11 1.375(10) .
C10 H10 0.9300 .
C10 C11 1.383(10) .
C4 H4 0.9300 .
C4 C3 1.373(10) .
C4 C5 1.377(11) .
C8 H8 0.9300 .
C3 H3 0.9300 .
C5 H5 0.9300 .
C11 H11 0.9300 .

loop_
_geom_torsion_atom_site_label_1
_geom_torsion_atom_site_label_2
_geom_torsion_atom_site_label_3
_geom_torsion_atom_site_label_4
_geom_torsion
_geom_torsion_site_symmetry_1
_geom_torsion_site_symmetry_4
Au1 P1 C13 C15 36.4(8) . .
Au1 P1 C13 C14 -147.3(7) . .
Au1 P1 C1 C2 6.1(8) . .
Au1 P1 C1 C6 -169.9(5) . .
Au1 P1 C7 C12 65.9(7) . .
Au1 P1 C7 C8 -111.4(7) . .
P1 C13 C14 C15 -177.4(8) . 7
P1 C1 C2 C3 -177.3(6) . .
P1 C1 C6 C5 178.5(7) . .
P1 C7 C12 C11 -176.5(6) . .
P1 C7 C8 C9 177.1(6) . .
C15 C13 C14 C15 -1.2(15) . 7
C9 C10 C11 C12 0.1(13) . .
C13 P1 C1 C2 127.5(7) . .
C13 P1 C1 C6 -48.5(7) . .
C13 P1 C7 C12 -53.3(7) . .
C13 P1 C7 C8 129.4(7) . .
C14 C15 C13 P1 177.6(8) 7 .
C14 C15 C13 C14 1.2(15) 7 .
C1 P1 C13 C15 -92.1(7) . .
C1 P1 C13 C14 84.2(9) . .
C1 P1 C7 C12 -161.6(6) . .
C1 P1 C7 C8 21.0(8) . .
C1 C2 C3 C4 -0.6(12) . .
C1 C6 C5 C4 -1.5(13) . .
C2 C1 C6 C5 2.3(12) . .
C6 C1 C2 C3 -1.3(12) . .
C7 P1 C13 C15 158.6(7) . .
C7 P1 C13 C14 -25.1(9) . .
C7 P1 C1 C2 -122.5(7) . .
C7 P1 C1 C6 61.5(7) . .
C7 C12 C11 C10 -0.9(12) . .
C12 C7 C8 C9 -0.1(12) . .
C10 C9 C8 C7 -0.6(12) . .
C8 C9 C10 C11 0.6(12) . .
C8 C7 C12 C11 0.9(12) . .
C3 C4 C5 C6 -0.4(13) . .
C5 C4 C3 C2 1.5(13) . .
